data_7155598
loop_
_publ_author_name
'Behera, Harekrushna'
'V, Ramkumar'
'Madhavan, Nandita'

_publ_section_title
;
 Triamide macrocyclic chloride receptors via a one-pot tandem
 reduction-condensation-cyclization reaction
;
_journal_name_full 'Org. Biomol. Chem.'
_journal_paper_doi 10.1039/C7OB00642J
_journal_year 2017
_chemical_formula_moiety 'C42 H36 N6 O6, H2 O '
_chemical_formula_sum 'C42 H38 N6 O7'
_chemical_formula_weight 738.78
_space_group_crystal_system monoclinic
_space_group_IT_number 13
_space_group_name_Hall '-P 2yc'
_space_group_name_H-M_alt 'P 1 2/c 1'
_symmetry_space_group_name_Hall '-P 2yc'
_symmetry_space_group_name_H-M 'P 1 2/c 1'
_atom_sites_solution_hydrogens mixed
_audit_creation_method SHELXL-2014/7
_audit_update_record
;
2016-10-22 deposited with the CCDC.
2017-05-02 downloaded from the CCDC.
;
_cell_angle_alpha 90
_cell_angle_beta 94.556(2)
_cell_angle_gamma 90
_cell_formula_units_Z 4
_cell_length_a 7.2737(3)
_cell_length_b 19.6223(8)
_cell_length_c 26.0959(10)
_cell_measurement_reflns_used 3594
_cell_measurement_temperature 296(2)
_cell_measurement_theta_max 20.96
_cell_measurement_theta_min 2.60
_cell_volume 3712.8(3)
_computing_cell_refinement 'Bruker SAINT'
_computing_data_collection 'Bruker APEX2'
_computing_data_reduction 'Bruker SAINT'
_computing_molecular_graphics 'Bruker SHELXTL'
_computing_publication_material 'Bruker SHELXTL'
_computing_structure_refinement 'SHELXL-2014/7 (Sheldrick, 2014)'
_computing_structure_solution 'SHELXS-97 (Sheldrick 2008)'
_diffrn_ambient_temperature 296(2)
_diffrn_measured_fraction_theta_full 1.000
_diffrn_measured_fraction_theta_max 1.000
_diffrn_measurement_device_type 'Bruker APEX-II CCD'
_diffrn_measurement_method '\f and \w scans'
_diffrn_radiation_type MoK\a
_diffrn_radiation_wavelength 0.71073
_diffrn_reflns_av_R_equivalents 0.0521
_diffrn_reflns_av_unetI/netI 0.0583
_diffrn_reflns_Laue_measured_fraction_full 1.000
_diffrn_reflns_Laue_measured_fraction_max 1.000
_diffrn_reflns_limit_h_max 8
_diffrn_reflns_limit_h_min -8
_diffrn_reflns_limit_k_max 23
_diffrn_reflns_limit_k_min -23
_diffrn_reflns_limit_l_max 30
_diffrn_reflns_limit_l_min -31
_diffrn_reflns_number 27854
_diffrn_reflns_point_group_measured_fraction_full 1.000
_diffrn_reflns_point_group_measured_fraction_max 1.000
_diffrn_reflns_theta_full 25.000
_diffrn_reflns_theta_max 25.000
_diffrn_reflns_theta_min 1.878
_exptl_absorpt_coefficient_mu 0.092
_exptl_absorpt_correction_T_max 0.991
_exptl_absorpt_correction_T_min 0.977
_exptl_absorpt_correction_type multi-scan
_exptl_absorpt_process_details 'SADABS V2014/5(Bruker AXS.Inc)'
_exptl_crystal_colour colourless
_exptl_crystal_density_diffrn 1.322
_exptl_crystal_description Block
_exptl_crystal_F_000 1552
_exptl_crystal_size_max 0.250
_exptl_crystal_size_mid 0.120
_exptl_crystal_size_min 0.100
_refine_diff_density_max 1.216
_refine_diff_density_min -1.003
_refine_diff_density_rms 0.078
_refine_ls_extinction_method none
_refine_ls_goodness_of_fit_ref 1.051
_refine_ls_hydrogen_treatment mixed
_refine_ls_matrix_type full
_refine_ls_number_parameters 492
_refine_ls_number_reflns 6551
_refine_ls_number_restraints 31
_refine_ls_restrained_S_all 1.049
_refine_ls_R_factor_all 0.1381
_refine_ls_R_factor_gt 0.0848
_refine_ls_shift/su_max 0.000
_refine_ls_shift/su_mean 0.000
_refine_ls_structure_factor_coef Fsqd
_refine_ls_weighting_details 'w=1/[\s^2^(Fo^2^)+(0.1796P)^2^+1.0527P] where P=(Fo^2^+2Fc^2^)/3'
_refine_ls_weighting_scheme calc
_refine_ls_wR_factor_gt 0.2533
_refine_ls_wR_factor_ref 0.2970
_reflns_Friedel_coverage 0.000
_reflns_number_gt 3824
_reflns_number_total 6551
_reflns_threshold_expression 'I > 2\s(I)'
_cod_data_source_file c7ob00642j2.cif
_cod_data_source_block 329
_cod_database_code 7155598
_shelx_shelxl_version_number 2014/7
_shelx_space_group_comment
; 
The symmetry employed for this shelxl refinement is uniquely defined 
by the following loop, which should always be used as a source of 
symmetry information in preference to the above space-group names. 
They are only intended as comments. 
;
_shelx_estimated_absorpt_t_min 0.977
_shelx_estimated_absorpt_t_max 0.991

loop_
_space_group_symop_operation_xyz
'x, y, z'
'-x, y, -z+1/2'
'-x, -y, -z'
'x, -y, z-1/2'

loop_
_atom_site_label
_atom_site_type_symbol
_atom_site_fract_x
_atom_site_fract_y
_atom_site_fract_z
_atom_site_U_iso_or_equiv
_atom_site_adp_type
_atom_site_occupancy
_atom_site_site_symmetry_order
_atom_site_calc_flag
_atom_site_refinement_flags_posn
_atom_site_refinement_flags_adp
C37 C 0.6961(13) 1.4304(2) 0.1798(3) 0.139(3) Uani 1 1 d G .
C42 C 0.657(2) 1.4848(3) 0.1466(3) 0.329(4) Uani 1 1 d G U
H42 H 0.6017 1.4771 0.1138 0.394 Uiso 1 1 calc R U
C41 C 0.702(2) 1.5508(2) 0.1624(4) 0.329(4) Uani 1 1 d G U
H41 H 0.6762 1.5872 0.1402 0.395 Uiso 1 1 calc R U
C40 C 0.7853(19) 1.5624(2) 0.2114(4) 0.330(4) Uani 1 1 d G U
H40 H 0.8151 1.6066 0.2220 0.396 Uiso 1 1 calc R U
C39 C 0.824(2) 1.5080(3) 0.2446(4) 0.331(4) Uani 1 1 d G U
H39 H 0.8796 1.5157 0.2774 0.397 Uiso 1 1 calc R U
C38 C 0.7793(18) 1.4420(3) 0.2288(3) 0.331(4) Uani 1 1 d G U
H38 H 0.8051 1.4056 0.2510 0.397 Uiso 1 1 calc R U
H1O H 0.075(7) 0.044(3) 0.353(2) 0.066(17) Uiso 1 1 d . .
H2O H 0.025(10) 0.023(3) 0.399(3) 0.11(2) Uiso 1 1 d . .
C1 C 0.3847(5) 0.9514(2) 0.04464(15) 0.0376(9) Uani 1 1 d . .
C2 C 0.2718(5) 0.9096(2) 0.01277(15) 0.0396(9) Uani 1 1 d . .
H2 H 0.1538 0.9232 0.0007 0.047 Uiso 1 1 calc R U
C3 C 0.3423(5) 0.8470(2) -0.00020(16) 0.0420(10) Uani 1 1 d . .
C4 C 0.5208(6) 0.8292(2) 0.01857(16) 0.0450(10) Uani 1 1 d . .
H4 H 0.5705 0.7873 0.0104 0.054 Uiso 1 1 calc R U
C5 C 0.6224(5) 0.8749(2) 0.04949(16) 0.0430(10) Uani 1 1 d . .
C6 C 0.8143(6) 0.8598(2) 0.07156(17) 0.0532(12) Uani 1 1 d . .
H6A H 0.8511 0.8149 0.0606 0.064 Uiso 1 1 calc R U
H6B H 0.8991 0.8930 0.0591 0.064 Uiso 1 1 calc R U
C7 C 0.7912(6) 0.8069(2) 0.15505(19) 0.0515(12) Uani 1 1 d . .
C8 C 0.7720(5) 0.8187(2) 0.21125(17) 0.0437(10) Uani 1 1 d . .
C9 C 0.7514(6) 0.7656(2) 0.24311(19) 0.0530(12) Uani 1 1 d . .
H9 H 0.7501 0.7212 0.2307 0.064 Uiso 1 1 calc R U
C10 C 0.7323(6) 0.7783(2) 0.29447(19) 0.0510(11) Uani 1 1 d . .
C11 C 0.7317(5) 0.8449(2) 0.31096(18) 0.0462(11) Uani 1 1 d . .
H11 H 0.7138 0.8553 0.3450 0.055 Uiso 1 1 calc R U
C12 C 0.7584(5) 0.8962(2) 0.27571(17) 0.0436(10) Uani 1 1 d . .
C13 C 0.7780(8) 0.9679(2) 0.29475(19) 0.0637(14) Uani 1 1 d . .
H13A H 0.6960 0.9746 0.3219 0.076 Uiso 1 1 calc R U
H13B H 0.9032 0.9746 0.3096 0.076 Uiso 1 1 calc R U
C14 C 0.7826(5) 1.0841(2) 0.26414(15) 0.0364(9) Uani 1 1 d . .
C15 C 0.7046(5) 1.1331(2) 0.22403(15) 0.0354(9) Uani 1 1 d . .
C16 C 0.7424(5) 1.2011(2) 0.22959(16) 0.0424(10) Uani 1 1 d . .
H16 H 0.8168 1.2169 0.2577 0.051 Uiso 1 1 calc R U
C17 C 0.6686(6) 1.2460(2) 0.19281(18) 0.0479(11) Uani 1 1 d . .
C18 C 0.5595(6) 1.2204(2) 0.15195(17) 0.0475(11) Uani 1 1 d . .
H18 H 0.5101 1.2493 0.1261 0.057 Uiso 1 1 calc R U
C19 C 0.5241(5) 1.15106(19) 0.14968(15) 0.0372(9) Uani 1 1 d . .
C20 C 0.3902(5) 1.1233(2) 0.10787(16) 0.0404(10) Uani 1 1 d . .
H20A H 0.2686 1.1213 0.1206 0.048 Uiso 1 1 calc R U
H20B H 0.3838 1.1546 0.0790 0.048 Uiso 1 1 calc R U
C21 C 0.3161(5) 1.0191(2) 0.06141(15) 0.0392(10) Uani 1 1 d . .
C22 C 0.0706(6) 0.8138(2) -0.05268(19) 0.0548(12) Uani 1 1 d . .
H22A H 0.0760 0.8476 -0.0796 0.066 Uiso 1 1 calc R U
H22B H -0.0054 0.8315 -0.0268 0.066 Uiso 1 1 calc R U
C23 C -0.0084(6) 0.7487(2) -0.07440(19) 0.0529(12) Uani 1 1 d . .
C24 C -0.0571(6) 0.7422(2) -0.1262(2) 0.0579(12) Uani 1 1 d . .
H24 H -0.0436 0.7791 -0.1479 0.070 Uiso 1 1 calc R U
C25 C -0.1255(8) 0.6817(3) -0.1462(3) 0.0800(18) Uani 1 1 d . .
H25 H -0.1562 0.6777 -0.1814 0.096 Uiso 1 1 calc R U
C26 C -0.1483(9) 0.6280(3) -0.1150(3) 0.100(2) Uani 1 1 d . .
H26 H -0.1950 0.5873 -0.1287 0.120 Uiso 1 1 calc R U
C27 C -0.1038(13) 0.6331(3) -0.0639(4) 0.131(3) Uani 1 1 d . .
H27 H -0.1207 0.5960 -0.0427 0.157 Uiso 1 1 calc R U
C28 C -0.0325(11) 0.6939(3) -0.0429(3) 0.107(3) Uani 1 1 d . .
H28 H -0.0014 0.6972 -0.0078 0.128 Uiso 1 1 calc R U
C29 C 0.7087(8) 0.7353(3) 0.3777(2) 0.0709(15) Uani 1 1 d . .
H29A H 0.5959 0.7593 0.3838 0.085 Uiso 1 1 calc R U
H29B H 0.8125 0.7635 0.3900 0.085 Uiso 1 1 calc R U
C30 C 0.7158(8) 0.6678(3) 0.4060(2) 0.0700(15) Uani 1 1 d . .
C31 C 0.8625(11) 0.6261(3) 0.4051(3) 0.103(2) Uani 1 1 d . .
H31 H 0.9585 0.6376 0.3853 0.124 Uiso 1 1 calc R U
C32 C 0.8721(15) 0.5665(4) 0.4335(4) 0.129(3) Uani 1 1 d . .
H32 H 0.9731 0.5378 0.4319 0.155 Uiso 1 1 calc R U
C33 C 0.7402(18) 0.5504(4) 0.4624(4) 0.132(3) Uani 1 1 d . .
H33 H 0.7485 0.5100 0.4811 0.159 Uiso 1 1 calc R U
C34 C 0.5931(16) 0.5908(4) 0.4656(4) 0.139(4) Uani 1 1 d . .
H34 H 0.5019 0.5797 0.4872 0.167 Uiso 1 1 calc R U
C35 C 0.5798(11) 0.6497(3) 0.4358(3) 0.105(2) Uani 1 1 d . .
H35 H 0.4757 0.6772 0.4365 0.126 Uiso 1 1 calc R U
C36 C 0.6526(8) 1.3599(2) 0.1604(3) 0.0829(18) Uani 1 1 d . .
H36A H 0.5211 1.3553 0.1515 0.099 Uiso 1 1 calc R U
H36B H 0.7168 1.3508 0.1299 0.099 Uiso 1 1 calc R U
N1 N 0.5552(4) 0.93514(18) 0.06291(13) 0.0441(9) Uani 1 1 d . .
N2 N 0.8219(5) 0.86230(19) 0.12710(14) 0.0489(9) Uani 1 1 d . .
H2A H 0.8468 0.9003 0.1425 0.059 Uiso 1 1 calc R U
N3 N 0.7753(4) 0.88479(16) 0.22610(14) 0.0434(9) Uani 1 1 d . .
N4 N 0.7376(5) 1.01898(17) 0.25564(13) 0.0457(9) Uani 1 1 d . .
H4A H 0.6838 1.0072 0.2264 0.055 Uiso 1 1 calc R U
N5 N 0.5937(4) 1.10675(15) 0.18498(12) 0.0360(8) Uani 1 1 d . .
N6 N 0.4375(4) 1.05640(16) 0.08984(13) 0.0403(8) Uani 1 1 d . .
H6 H 0.5463 1.0405 0.0977 0.048 Uiso 1 1 calc R U
O1 O 0.2530(4) 0.79875(15) -0.03018(12) 0.0574(9) Uani 1 1 d . .
O2 O 0.7823(6) 0.74906(18) 0.13660(15) 0.0831(12) Uani 1 1 d . .
O3 O 0.7150(5) 0.72274(17) 0.32484(14) 0.0722(10) Uani 1 1 d . .
O4 O 0.8796(4) 1.10351(14) 0.30209(11) 0.0458(7) Uani 1 1 d . .
O5 O 0.7117(5) 1.31283(15) 0.20067(15) 0.0697(10) Uani 1 1 d . .
O6 O 0.1573(4) 1.03884(15) 0.04899(12) 0.0558(9) Uani 1 1 d . .
O7 O 0.1295(5) 0.0281(2) 0.37934(17) 0.0691(11) Uani 1 1 d . .

loop_
_atom_site_aniso_label
_atom_site_aniso_U_11
_atom_site_aniso_U_22
_atom_site_aniso_U_33
_atom_site_aniso_U_23
_atom_site_aniso_U_13
_atom_site_aniso_U_12
C37 0.211(9) 0.039(3) 0.158(8) 0.020(4) -0.044(6) -0.021(4)
C42 0.570(10) 0.064(3) 0.319(7) 0.030(4) -0.171(8) -0.043(5)
C41 0.570(10) 0.065(3) 0.319(7) 0.029(4) -0.171(8) -0.043(5)
C40 0.571(10) 0.067(3) 0.319(7) 0.028(4) -0.171(8) -0.043(5)
C39 0.572(10) 0.068(3) 0.319(7) 0.028(4) -0.171(8) -0.043(5)
C38 0.572(10) 0.068(3) 0.319(7) 0.028(4) -0.171(8) -0.043(5)
C1 0.038(2) 0.049(2) 0.027(2) 0.0001(18) 0.0080(16) 0.0017(17)
C2 0.039(2) 0.048(2) 0.032(2) 0.0025(18) 0.0016(16) 0.0009(17)
C3 0.047(2) 0.046(2) 0.033(2) 0.0000(19) 0.0011(18) -0.0011(18)
C4 0.054(3) 0.049(2) 0.032(2) 0.0012(19) 0.0012(18) 0.0110(19)
C5 0.043(2) 0.054(3) 0.033(2) 0.000(2) 0.0052(17) 0.0081(19)
C6 0.047(3) 0.068(3) 0.044(3) -0.010(2) 0.0030(19) 0.016(2)
C7 0.039(2) 0.060(3) 0.054(3) -0.012(2) -0.0052(19) 0.006(2)
C8 0.035(2) 0.044(2) 0.051(3) -0.002(2) -0.0027(18) 0.0041(17)
C9 0.059(3) 0.042(3) 0.057(3) -0.004(2) 0.002(2) -0.001(2)
C10 0.048(2) 0.044(3) 0.060(3) 0.011(2) 0.000(2) -0.0045(19)
C11 0.043(2) 0.050(3) 0.046(3) 0.007(2) 0.0012(19) 0.0028(18)
C12 0.039(2) 0.047(2) 0.044(3) 0.006(2) -0.0052(18) 0.0028(17)
C13 0.110(4) 0.042(3) 0.037(3) 0.004(2) -0.007(3) 0.000(2)
C14 0.029(2) 0.044(2) 0.037(2) -0.0027(18) 0.0056(17) 0.0019(16)
C15 0.0280(19) 0.045(2) 0.034(2) -0.0014(18) 0.0070(15) 0.0027(15)
C16 0.038(2) 0.045(2) 0.044(3) -0.0008(19) -0.0015(18) -0.0010(17)
C17 0.041(2) 0.041(2) 0.062(3) -0.005(2) 0.003(2) -0.0032(18)
C18 0.047(2) 0.044(2) 0.052(3) 0.014(2) 0.003(2) 0.0033(18)
C19 0.033(2) 0.042(2) 0.037(2) 0.0036(18) 0.0061(16) 0.0021(16)
C20 0.042(2) 0.044(2) 0.035(2) 0.0019(18) 0.0018(17) 0.0074(17)
C21 0.034(2) 0.051(2) 0.033(2) 0.0005(19) 0.0017(17) 0.0068(17)
C22 0.055(3) 0.048(3) 0.059(3) -0.008(2) -0.013(2) 0.002(2)
C23 0.050(3) 0.043(2) 0.064(3) 0.000(2) -0.009(2) 0.0003(19)
C24 0.059(3) 0.051(3) 0.062(3) -0.006(2) -0.003(2) 0.005(2)
C25 0.076(4) 0.069(4) 0.091(5) -0.031(3) -0.025(3) 0.008(3)
C26 0.104(5) 0.050(3) 0.137(7) -0.005(4) -0.046(4) -0.016(3)
C27 0.177(8) 0.064(4) 0.143(8) 0.031(5) -0.038(6) -0.046(5)
C28 0.153(7) 0.077(4) 0.083(5) 0.020(4) -0.035(4) -0.038(4)
C29 0.090(4) 0.054(3) 0.069(4) -0.003(3) 0.009(3) -0.003(3)
C30 0.092(4) 0.054(3) 0.064(4) 0.012(3) 0.005(3) -0.004(3)
C31 0.121(6) 0.087(4) 0.104(6) 0.022(4) 0.023(4) 0.020(4)
C32 0.168(9) 0.072(5) 0.144(8) 0.015(5) 0.002(7) 0.025(5)
C33 0.219(11) 0.064(5) 0.114(7) 0.029(5) 0.016(7) -0.011(6)
C34 0.205(10) 0.076(5) 0.144(8) 0.026(5) 0.067(7) -0.016(6)
C35 0.132(6) 0.062(4) 0.127(7) 0.009(4) 0.044(5) -0.016(4)
C36 0.081(4) 0.049(3) 0.115(5) 0.018(3) -0.014(3) -0.002(3)
N1 0.0392(19) 0.054(2) 0.039(2) -0.0060(16) 0.0007(15) 0.0044(15)
N2 0.048(2) 0.056(2) 0.041(2) -0.0060(18) -0.0049(16) 0.0095(16)
N3 0.0421(19) 0.045(2) 0.042(2) -0.0007(16) -0.0053(15) -0.0013(14)
N4 0.058(2) 0.044(2) 0.034(2) 0.0007(16) -0.0027(16) 0.0020(16)
N5 0.0348(17) 0.0386(18) 0.0344(19) -0.0005(14) 0.0022(14) 0.0014(13)
N6 0.0349(17) 0.046(2) 0.040(2) -0.0040(16) -0.0007(14) 0.0050(14)
O1 0.0562(19) 0.0484(17) 0.065(2) -0.0113(15) -0.0139(15) 0.0050(14)
O2 0.127(3) 0.055(2) 0.067(3) -0.0171(19) 0.012(2) 0.000(2)
O3 0.103(3) 0.056(2) 0.058(3) 0.0048(18) 0.0099(19) -0.0111(18)
O4 0.0438(16) 0.0508(17) 0.0419(18) -0.0020(13) -0.0029(13) -0.0025(12)
O5 0.079(2) 0.0371(17) 0.091(3) 0.0033(17) -0.0085(19) -0.0053(15)
O6 0.0420(17) 0.069(2) 0.055(2) -0.0171(16) -0.0057(14) 0.0120(14)
O7 0.056(2) 0.092(3) 0.058(3) 0.013(2) -0.002(2) 0.0054(18)

loop_
_atom_type_symbol
_atom_type_description
_atom_type_scat_dispersion_real
_atom_type_scat_dispersion_imag
_atom_type_scat_source
C C 0.0033 0.0016 'International Tables Vol C Tables 4.2.6.8 and 6.1.1.4'
H H 0.0000 0.0000 'International Tables Vol C Tables 4.2.6.8 and 6.1.1.4'
N N 0.0061 0.0033 'International Tables Vol C Tables 4.2.6.8 and 6.1.1.4'
O O 0.0106 0.0060 'International Tables Vol C Tables 4.2.6.8 and 6.1.1.4'

loop_
_geom_angle_atom_site_label_1
_geom_angle_atom_site_label_2
_geom_angle_atom_site_label_3
_geom_angle
C42 C37 C38 120.0
C42 C37 C36 118.1(5)
C38 C37 C36 121.8(5)
C41 C42 C37 120.0
C41 C42 H42 120.0
C37 C42 H42 120.0
C42 C41 C40 120.0
C42 C41 H41 120.0
C40 C41 H41 120.0
C41 C40 C39 120.0
C41 C40 H40 120.0
C39 C40 H40 120.0
C38 C39 C40 120.0
C38 C39 H39 120.0
C40 C39 H39 120.0
C39 C38 C37 120.0
C39 C38 H38 120.0
C37 C38 H38 120.0
N1 C1 C2 124.2(4)
N1 C1 C21 115.5(3)
C2 C1 C21 120.3(3)
C3 C2 C1 117.3(4)
C3 C2 H2 121.4
C1 C2 H2 121.4
O1 C3 C2 126.1(4)
O1 C3 C4 114.6(4)
C2 C3 C4 119.3(4)
C5 C4 C3 118.9(4)
C5 C4 H4 120.6
C3 C4 H4 120.6
N1 C5 C4 122.5(4)
N1 C5 C6 115.0(4)
C4 C5 C6 122.4(4)
N2 C6 C5 109.8(3)
N2 C6 H6A 109.7
C5 C6 H6A 109.7
N2 C6 H6B 109.7
C5 C6 H6B 109.7
H6A C6 H6B 108.2
O2 C7 N2 122.8(5)
O2 C7 C8 121.1(5)
N2 C7 C8 116.1(4)
C9 C8 N3 124.3(4)
C9 C8 C7 120.5(4)
N3 C8 C7 115.2(4)
C8 C9 C10 119.0(4)
C8 C9 H9 120.5
C10 C9 H9 120.5
O3 C10 C11 125.2(5)
O3 C10 C9 116.3(4)
C11 C10 C9 118.5(4)
C10 C11 C12 118.5(4)
C10 C11 H11 120.7
C12 C11 H11 120.7
N3 C12 C11 123.5(4)
N3 C12 C13 118.0(4)
C11 C12 C13 118.5(4)
N4 C13 C12 114.2(4)
N4 C13 H13A 108.7
C12 C13 H13A 108.7
N4 C13 H13B 108.7
C12 C13 H13B 108.7
H13A C13 H13B 107.6
O4 C14 N4 123.3(4)
O4 C14 C15 121.6(4)
N4 C14 C15 115.1(3)
N5 C15 C16 123.8(4)
N5 C15 C14 116.8(3)
C16 C15 C14 119.4(3)
C15 C16 C17 119.0(4)
C15 C16 H16 120.5
C17 C16 H16 120.5
O5 C17 C18 125.6(4)
O5 C17 C16 116.0(4)
C18 C17 C16 118.4(4)
C17 C18 C19 119.1(4)
C17 C18 H18 120.4
C19 C18 H18 120.4
N5 C19 C18 123.4(4)
N5 C19 C20 116.9(3)
C18 C19 C20 119.6(3)
N6 C20 C19 114.0(3)
N6 C20 H20A 108.7
C19 C20 H20A 108.7
N6 C20 H20B 108.7
C19 C20 H20B 108.7
H20A C20 H20B 107.6
O6 C21 N6 122.7(4)
O6 C21 C1 121.8(3)
N6 C21 C1 115.5(3)
O1 C22 C23 107.1(3)
O1 C22 H22A 110.3
C23 C22 H22A 110.3
O1 C22 H22B 110.3
C23 C22 H22B 110.3
H22A C22 H22B 108.6
C28 C23 C24 118.6(5)
C28 C23 C22 120.4(5)
C24 C23 C22 120.9(4)
C25 C24 C23 120.8(5)
C25 C24 H24 119.6
C23 C24 H24 119.6
C26 C25 C24 120.1(6)
C26 C25 H25 119.9
C24 C25 H25 119.9
C27 C26 C25 120.5(6)
C27 C26 H26 119.8
C25 C26 H26 119.8
C26 C27 C28 120.2(7)
C26 C27 H27 119.9
C28 C27 H27 119.9
C23 C28 C27 119.7(7)
C23 C28 H28 120.1
C27 C28 H28 120.1
O3 C29 C30 108.9(4)
O3 C29 H29A 109.9
C30 C29 H29A 109.9
O3 C29 H29B 109.9
C30 C29 H29B 109.9
H29A C29 H29B 108.3
C31 C30 C35 117.8(6)
C31 C30 C29 121.2(6)
C35 C30 C29 120.8(6)
C30 C31 C32 120.7(8)
C30 C31 H31 119.6
C32 C31 H31 119.6
C33 C32 C31 120.4(9)
C33 C32 H32 119.8
C31 C32 H32 119.8
C32 C33 C34 121.2(8)
C32 C33 H33 119.4
C34 C33 H33 119.4
C33 C34 C35 118.6(8)
C33 C34 H34 120.7
C35 C34 H34 120.7
C30 C35 C34 121.1(8)
C30 C35 H35 119.5
C34 C35 H35 119.5
O5 C36 C37 107.6(5)
O5 C36 H36A 110.2
C37 C36 H36A 110.2
O5 C36 H36B 110.2
C37 C36 H36B 110.2
H36A C36 H36B 108.5
C1 N1 C5 117.9(3)
C7 N2 C6 121.6(4)
C7 N2 H2A 119.2
C6 N2 H2A 119.2
C12 N3 C8 116.1(4)
C14 N4 C13 120.9(4)
C14 N4 H4A 119.5
C13 N4 H4A 119.5
C19 N5 C15 116.2(3)
C21 N6 C20 121.1(3)
C21 N6 H6 119.4
C20 N6 H6 119.4
C3 O1 C22 118.3(3)
C10 O3 C29 116.3(4)
C17 O5 C36 117.2(4)
H1O O7 H2O 97(5)

loop_
_geom_bond_atom_site_label_1
_geom_bond_atom_site_label_2
_geom_bond_distance
C37 C42 1.3900
C37 C38 1.3900
C37 C36 1.498(7)
C42 C41 1.3900
C42 H42 0.9300
C41 C40 1.3900
C41 H41 0.9300
C40 C39 1.3900
C40 H40 0.9300
C39 C38 1.3900
C39 H39 0.9300
C38 H38 0.9300
C1 N1 1.332(5)
C1 C2 1.389(5)
C1 C21 1.498(6)
C2 C3 1.383(6)
C2 H2 0.9300
C3 O1 1.360(5)
C3 C4 1.396(5)
C4 C5 1.380(6)
C4 H4 0.9300
C5 N1 1.337(5)
C5 C6 1.496(5)
C6 N2 1.447(6)
C6 H6A 0.9700
C6 H6B 0.9700
C7 O2 1.233(5)
C7 N2 1.338(6)
C7 C8 1.502(7)
C8 C9 1.348(6)
C8 N3 1.354(5)
C9 C10 1.381(7)
C9 H9 0.9300
C10 O3 1.359(5)
C10 C11 1.377(6)
C11 C12 1.387(6)
C11 H11 0.9300
C12 N3 1.329(6)
C12 C13 1.496(6)
C13 N4 1.443(5)
C13 H13A 0.9700
C13 H13B 0.9700
C14 O4 1.230(4)
C14 N4 1.332(5)
C14 C15 1.500(5)
C15 N5 1.351(5)
C15 C16 1.368(5)
C16 C17 1.380(6)
C16 H16 0.9300
C17 O5 1.360(5)
C17 C18 1.372(6)
C18 C19 1.386(5)
C18 H18 0.9300
C19 N5 1.337(5)
C19 C20 1.506(5)
C20 N6 1.445(5)
C20 H20A 0.9700
C20 H20B 0.9700
C21 O6 1.236(4)
C21 N6 1.327(5)
C22 O1 1.438(5)
C22 C23 1.493(6)
C22 H22A 0.9700
C22 H22B 0.9700
C23 C28 1.373(8)
C23 C24 1.376(7)
C24 C25 1.373(7)
C24 H24 0.9300
C25 C26 1.350(9)
C25 H25 0.9300
C26 C27 1.350(11)
C26 H26 0.9300
C27 C28 1.395(9)
C27 H27 0.9300
C28 H28 0.9300
C29 O3 1.404(6)
C29 C30 1.515(7)
C29 H29A 0.9700
C29 H29B 0.9700
C30 C31 1.346(8)
C30 C35 1.354(9)
C31 C32 1.382(10)
C31 H31 0.9300
C32 C33 1.306(12)
C32 H32 0.9300
C33 C34 1.340(13)
C33 H33 0.9300
C34 C35 1.392(10)
C34 H34 0.9300
C35 H35 0.9300
C36 O5 1.440(6)
C36 H36A 0.9700
C36 H36B 0.9700
N2 H2A 0.8600
N4 H4A 0.8600
N6 H6 0.8600
O7 H1O 0.82(6)
O7 H2O 0.95(8)

loop_
_geom_hbond_atom_site_label_D
_geom_hbond_atom_site_label_H
_geom_hbond_atom_site_label_A
_geom_hbond_distance_DH
_geom_hbond_distance_HA
_geom_hbond_distance_DA
_geom_hbond_angle_DHA
_geom_hbond_site_symmetry_A
N6 H6 O7 0.86 2.40 3.236(5) 164.5 2_665
N2 H2A O7 0.86 2.58 3.278(6) 139.0 2_665
C20 H20A O4 0.97 2.39 3.202(5) 141.4 2_655
C13 H13B O7 0.97 2.58 3.451(6) 149.7 1_665
C2 H2 O6 0.93 2.62 3.545(5) 170.3 3_575
O7 H2O O6 0.95(8) 2.00(8) 2.918(6) 162(6) 2_545
O7 H1O O4 0.82(6) 2.21(6) 2.996(5) 161(5) 1_445

loop_
_geom_torsion_atom_site_label_1
_geom_torsion_atom_site_label_2
_geom_torsion_atom_site_label_3
_geom_torsion_atom_site_label_4
_geom_torsion
C38 C37 C42 C41 0.0
C36 C37 C42 C41 -177.6(8)
C37 C42 C41 C40 0.0
C42 C41 C40 C39 0.0
C41 C40 C39 C38 0.0
C40 C39 C38 C37 0.0
C42 C37 C38 C39 0.0
C36 C37 C38 C39 177.5(9)
N1 C1 C2 C3 0.5(6)
C21 C1 C2 C3 -178.4(4)
C1 C2 C3 O1 179.0(4)
C1 C2 C3 C4 -0.6(6)
O1 C3 C4 C5 -179.9(4)
C2 C3 C4 C5 -0.2(6)
C3 C4 C5 N1 1.2(7)
C3 C4 C5 C6 179.6(4)
N1 C5 C6 N2 58.1(5)
C4 C5 C6 N2 -120.4(4)
O2 C7 C8 C9 2.4(6)
N2 C7 C8 C9 -176.2(4)
O2 C7 C8 N3 -176.9(4)
N2 C7 C8 N3 4.5(5)
N3 C8 C9 C10 0.0(6)
C7 C8 C9 C10 -179.3(4)
C8 C9 C10 O3 -179.0(4)
C8 C9 C10 C11 1.2(6)
O3 C10 C11 C12 177.4(4)
C9 C10 C11 C12 -2.8(6)
C10 C11 C12 N3 3.6(6)
C10 C11 C12 C13 -173.5(4)
N3 C12 C13 N4 24.4(6)
C11 C12 C13 N4 -158.4(4)
O4 C14 C15 N5 -177.4(3)
N4 C14 C15 N5 2.1(5)
O4 C14 C15 C16 0.2(6)
N4 C14 C15 C16 179.6(3)
N5 C15 C16 C17 -2.0(6)
C14 C15 C16 C17 -179.3(4)
C15 C16 C17 O5 -180.0(4)
C15 C16 C17 C18 0.0(6)
O5 C17 C18 C19 -178.5(4)
C16 C17 C18 C19 1.5(6)
C17 C18 C19 N5 -1.3(6)
C17 C18 C19 C20 174.1(4)
N5 C19 C20 N6 -38.5(5)
C18 C19 C20 N6 145.8(4)
N1 C1 C21 O6 -176.7(4)
C2 C1 C21 O6 2.3(6)
N1 C1 C21 N6 3.9(5)
C2 C1 C21 N6 -177.0(4)
O1 C22 C23 C28 61.3(7)
O1 C22 C23 C24 -118.3(5)
C28 C23 C24 C25 -1.1(8)
C22 C23 C24 C25 178.4(5)
C23 C24 C25 C26 1.0(8)
C24 C25 C26 C27 -0.2(11)
C25 C26 C27 C28 -0.4(14)
C24 C23 C28 C27 0.5(10)
C22 C23 C28 C27 -179.0(7)
C26 C27 C28 C23 0.2(14)
O3 C29 C30 C31 62.1(7)
O3 C29 C30 C35 -122.3(6)
C35 C30 C31 C32 0.6(11)
C29 C30 C31 C32 176.4(7)
C30 C31 C32 C33 -1.3(14)
C31 C32 C33 C34 -0.2(16)
C32 C33 C34 C35 2.3(16)
C31 C30 C35 C34 1.5(11)
C29 C30 C35 C34 -174.3(7)
C33 C34 C35 C30 -3.0(14)
C42 C37 C36 O5 177.6(7)
C38 C37 C36 O5 0.1(11)
C2 C1 N1 C5 0.4(6)
C21 C1 N1 C5 179.4(4)
C4 C5 N1 C1 -1.2(6)
C6 C5 N1 C1 -179.7(4)
O2 C7 N2 C6 11.2(6)
C8 C7 N2 C6 -170.2(3)
C5 C6 N2 C7 90.1(5)
C11 C12 N3 C8 -2.4(5)
C13 C12 N3 C8 174.7(4)
C9 C8 N3 C12 0.6(6)
C7 C8 N3 C12 179.9(3)
O4 C14 N4 C13 9.4(6)
C15 C14 N4 C13 -170.0(4)
C12 C13 N4 C14 -166.9(4)
C18 C19 N5 C15 -0.5(5)
C20 C19 N5 C15 -176.0(3)
C16 C15 N5 C19 2.1(5)
C14 C15 N5 C19 179.6(3)
O6 C21 N6 C20 -0.3(6)
C1 C21 N6 C20 179.0(3)
C19 C20 N6 C21 165.7(4)
C2 C3 O1 C22 2.6(6)
C4 C3 O1 C22 -177.8(4)
C23 C22 O1 C3 -169.0(4)
C11 C10 O3 C29 -4.5(7)
C9 C10 O3 C29 175.6(4)
C30 C29 O3 C10 -172.3(4)
C18 C17 O5 C36 -6.3(7)
C16 C17 O5 C36 173.7(5)
C37 C36 O5 C17 173.8(5)
